data_2006531
loop_
_publ_author_name
'Sugeta, Moriyasu'
'Yamase, Toshihiro '

_publ_section_title
;
 A Tricapped Trigonal Prismatic EuO(H~2~O)~8~ Site in Trihydrogen
 Tris(octaaquaeuropium) Dipotassium
 Digermanohexatitanooctadecatungstate(14--) Tridecahydrate
;
_journal_issue 9
_journal_name_full 'Acta Crystallographica Section C'
_journal_page_first 1166
_journal_page_last 1170
_journal_paper_doi 10.1107/S0108270197002941
_journal_volume 53
_journal_year 1997
_chemical_formula_structural
;
(Eu (H2 O)8)3 K2 H3 ((Ge Ti3 W9 O37)2 O3)1 (H2 O)13
;
_chemical_formula_sum 'Eu3 Ge2 H77 K2 O114 Ti6 W18'
_chemical_formula_weight 6177.5
_chemical_name_systematic
;
Dipotassium Trieuropium Trihydrogen
Hexatitanooctadecatungstodigermanate
;
_space_group_IT_number 11
_symmetry_cell_setting monoclinic
_symmetry_space_group_name_Hall '-P 2yb'
_symmetry_space_group_name_H-M 'P 1 21/m 1'
_audit_creation_method 'from TEXRAY.INF file'
_cell_angle_alpha 90
_cell_angle_beta 99.820(10)
_cell_angle_gamma 90
_cell_formula_units_Z 2.00
_cell_length_a 13.177(2)
_cell_length_b 18.645(3)
_cell_length_c 21.800(3)
_cell_measurement_reflns_used 25
_cell_measurement_temperature 23.0
_cell_measurement_theta_max 12.5
_cell_measurement_theta_min 10.0
_cell_volume 5277.5(14)
_computing_cell_refinement 'MSC/AFC Diffractometer Control Software'
_computing_data_collection
;MSC/AFC Diffractometer Control Software (Molecular Structure Corporation,
1992a)
;
_computing_data_reduction 'TEXSAN (Molecular Structure Corporation, 1992b)'
_computing_molecular_graphics 'ORTEP (Johnson, 1965)'
_computing_publication_material TEXSAN
_computing_structure_refinement TEXSAN
_computing_structure_solution 'SIR88 (Burla et al., 1989)'
_diffrn_ambient_temperature 296
_diffrn_measurement_device AFC5R
_diffrn_measurement_method '\w-2\q scans'
_diffrn_radiation_monochromator graphite
_diffrn_radiation_source 'Rigaku rotating anode'
_diffrn_radiation_type 'Mo K\a'
_diffrn_radiation_wavelength 0.7107
_diffrn_reflns_av_R_equivalents 0.055
_diffrn_reflns_limit_h_max 17
_diffrn_reflns_limit_h_min 0
_diffrn_reflns_limit_k_max 24
_diffrn_reflns_limit_k_min 0
_diffrn_reflns_limit_l_max 27
_diffrn_reflns_limit_l_min -28
_diffrn_reflns_number 13015
_diffrn_reflns_theta_max 27.5
_diffrn_reflns_theta_min 2.5
_diffrn_standards_decay_% 0.80
_diffrn_standards_interval_count 150
_diffrn_standards_number 3
_exptl_absorpt_coefficient_mu 22.5
_exptl_absorpt_correction_T_max 0.011
_exptl_absorpt_correction_T_min 0.004
_exptl_absorpt_correction_type ' empirical via \y scan (North, Phillips & Mathews, 1968)'
_exptl_crystal_colour colorless
_exptl_crystal_density_diffrn 3.89
_exptl_crystal_description needle
_exptl_crystal_F_000 5488.00
_exptl_crystal_size_max 0.5
_exptl_crystal_size_mid 0.2
_exptl_crystal_size_min 0.2
_refine_diff_density_max 4.12
_refine_diff_density_min -4.89
_refine_ls_extinction_method none
_refine_ls_goodness_of_fit_obs 2.300
_refine_ls_hydrogen_treatment 'H atoms not located'
_refine_ls_matrix_type full
_refine_ls_number_parameters 401
_refine_ls_number_reflns 7874
_refine_ls_number_restraints 0
_refine_ls_R_factor_obs .0660
_refine_ls_shift/esd_max 0.07
_refine_ls_structure_factor_coef F
_refine_ls_weighting_details w=1/\s^2^(F)
_refine_ls_weighting_scheme calc
_refine_ls_wR_factor_obs .0570
_reflns_number_observed 7874
_reflns_number_total 12491
_reflns_observed_criterion >2\s(I)
_cod_data_source_file oa1005.cif
_cod_data_source_block TiEu
_cod_depositor_comments
;
The following automatic conversions were performed:

'_refine_ls_weighting_scheme' value 'w=1/\s^2^(F)' was changed to
'calc'. New tag '_refine_ls_weighting_details' was created. The value
of the new tag was set to 'w=1/\s^2^(F)'.

Automatic conversion script
Id: cif_fix_values 3143 2015-03-26 13:38:13Z robertas 
;
_cod_original_cell_volume 5277.0(10)
_cod_original_sg_symbol_H-M 'P 21/m'
_cod_original_formula_sum 'K2 [Eu (H2 O)8]3 H3 [(Ge Ti3 W9 O37)2 O3], 13(H2 O)'
_cod_database_code 2006531

loop_
_symmetry_equiv_pos_as_xyz
'   +x,   +y,   +z'
'   -x,1/2+y,   -z'
'   -x,   -y,   -z'
'   +x,1/2-y,   +z'

loop_
_atom_site_aniso_label
_atom_site_aniso_U_11
_atom_site_aniso_U_22
_atom_site_aniso_U_33
_atom_site_aniso_U_12
_atom_site_aniso_U_13
_atom_site_aniso_U_23
W1 .0246(5) .0372(7) .0154(5) .0008(5) .0022(4) -.0064(5)
W2 .0186(7) .0330(10) .0165(7) .0000 .0010(6) .0000
W3 .0215(5) .0341(7) .0175(5) .0032(5) .0049(4) -.0055(5)
W4 .0292(6) .0225(6) .0239(6) .0010(5) .0056(4) -.0043(5)
W5 .0200(5) .0263(6) .0207(5) -.0029(5) .0044(4) .0016(5)
W6 .0238(5) .0870(10) .0189(5) .0161(7) .0066(4) .0122(7)
W7 .0307(6) .0720(10) .0276(6) .0161(7) .0065(5) .0193(7)
W8 .0248(5) .0740(10) .0176(5) .0013(6) .0070(4) .0105(6)
W9 .0240(6) .131(2) .0162(5) .0149(8) .0027(4) .0182(8)
W10 .0240(8) .122(2) .0112(7) .0000 .0051(6) .0000
Eu1 .0650(10) .0420(10) .0740(10) -.0020(10) .0310(10) .0110(10)
Eu2 .061(2) .131(3) .0310(10) .0000 .0270(10) .0000
Ge1 .017(2) .025(2) .013(2) .0000 .0020(10) .0000
Ge2 .018(2) .071(4) .013(2) .0000 .003(2) .0000
Ti1 .018(3) .035(4) .015(3) .0000 .002(2) .0000
Ti2 .023(2) .033(3) .016(2) -.003(2) .002(2) .002(2)
Ti3 .026(3) .048(5) .010(3) .0000 .001(3) .0000
Ti4 .024(2) .049(4) .018(2) -.002(2) .001(2) .009(2)
K1 .140(10) .130(10) .160(10) .050(10) .070(10) .030(10)

loop_
_atom_site_label
_atom_site_fract_x
_atom_site_fract_y
_atom_site_fract_z
_atom_site_U_iso_or_equiv
_atom_site_thermal_displace_type
_atom_site_calc_flag
_atom_site_calc_attached_atom
W1 -.27698(7) .15945(7) .35247(4) .0259(3) Uani ? ?
W2 -.47010(10) .2500 .40005(6) .0228(4) Uani ? ?
W3 -.01370(7) .15968(7) .44902(4) .0242(3) Uani ? ?
W4 -.22973(8) .05854(6) .50312(5) .0251(3) Uani ? ?
W5 -.42066(7) .14950(6) .55094(4) .0222(3) Uani ? ?
W6 .33321(8) .16071(9) .81384(5) .0429(4) Uani ? ?
W7 .12446(9) .05984(8) .87476(6) .0432(4) Uani ? ?
W8 -.06228(8) .14950(8) .92783(5) .0385(4) Uani ? ?
W9 .32466(9) .15990(10) .98421(5) .0572(4) Uani ? ?
W10 .13740(10) .2500 1.03778(7) .0521(6) Uani ? ?
Eu1 .56830(10) .01900(10) .80097(9) .0580(6) Uani ? ?
Eu2 -.0071(2) .2500 1.18960(10) .0720(10) Uani ? ?
Ge1 -.2256(3) .2500 .4970(2) .0190(10) Uani ? ?
Ge2 .1356(3) .2500 .8763(2) .0340(10) Uani ? ?
Ti1 .0174(5) .2500 .5797(3) .0230(10) Uani ? ?
Ti2 -.1860(3) .1524(3) .6328(2) .0240(10) Uani ? ?
Ti3 .1541(5) .2500 .7218(3) .0280(10) Uani ? ?
Ti4 -.0461(3) .1522(3) .7781(2) .030(10) Uani ? ?
K1 .0500(10) .0418(7) .5999(6) .142(6) Uanij ? ?
O1 -.2790(10) .1000(10) .2912(9) .042(5) Uiso ? ?
O2 -.598(2) .2500 .3700(10) .036(7) Uiso ? ?
O3 .0550(10) .1010(10) .4140(8) .038(5) Uiso ? ?
O4 -.2210(10) -.0310(10) .4840(8) .032(4) Uiso ? ?
O5 -.5400(10) .1190(10) .5628(7) .029(4) Uiso ? ?
O6 .427(2) .1020(10) .8017(9) .049(6) Uiso ? ?
O7 .164(2) -.0290(10) .8823(9) .056(6) Uiso ? ?
O8 -.1530(10) .1170(10) .9702(9) .043(5) Uiso ? ?
O9 .414(2) .1020(10) 1.0230(10) .059(6) Uiso ? ?
O10 .102(2) .2500 1.1100(10) .054(9) Uiso ? ?
O11 -.271(2) .2500 .3100(10) .038(7) Uiso ? ?
O12 -.4230(10) .1770(9) .3438(7) .029(4) Uiso ? ?
O13 -.1350(10) .1675(9) .3820(7) .020(4) Uiso ? ?
O14 -.2830(10) .0983(9) .4186(7) .025(4) Uiso ? ?
O15 -.4620(10) .1807(9) .4629(7) .021(4) Uiso ? ?
O16 .026(2) .2500 .4170(10) .026(6) Uiso ? ?
O17 -.1000(10) .0954(9) .4847(7) .021(4) Uiso ? ?
O18 -.3740(10) .0650(10) .5179(8) .032(4) Uiso ? ?
O19 -.429(2) .2500 .5670(10) .020(5) Uiso ? ?
O20 .0690(10) .1763(9) .5237(7) .023(4) Uiso ? ?
O21 -.1820(10) .0581(9) .5876(7) .022(4) Uiso ? ?
O22 -.3380(10) .1322(8) .6257(7) .020(4) Uiso ? ?
O23 -.0610(10) .1786(9) .6094(7) .021(4) Uiso ? ?
O24 -.213(2) .2500 .6490(10) .020(5) Uiso ? ?
O25 -.294(2) .2500 .4220(10) .017(5) Uiso ? ?
O26 -.095(2) .2500 .4950(10) .017(5) Uiso ? ?
O27 -.2560(10) .1748(8) .5354(6) .012(3) Uiso ? ?
O28 .135(2) .2500 .6370(10) .024(6) Uiso ? ?
O29 -.1430(10) .1198(9) .7128(7) .021(4) Uiso ? ?
O30 .0620(10) .1804(9) .7393(7) .029(4) Uiso ? ?
O31 -.085(2) .2500 .7840(10) .041(7) Uiso ? ?
O32 .2660(10) .1767(9) .7339(7) .030(4) Uiso ? ?
O33 .0250(10) .0610(10) .8041(8) .031(4) Uiso ? ?
O34 -.1270(10) .1317(9) .8481(7) .030(4) Uiso ? ?
O35 .407(2) .2500 .8150(10) .041(7) Uiso ? ?
O36 .2250(10) .1000(10) .8297(8) .035(5) Uiso ? ?
O37 .0150(10) .0630(10) .9268(9) .047(5) Uiso ? ?
O38 -.090(2) .2500 .9220(10) .033(6) Uiso ? ?
O39 .3650(10) .1670(10) .9047(8) .043(5) Uiso ? ?
O40 .2190(10) .0990(10) .9471(8) .036(5) Uiso ? ?
O41 .0510(10) .1800(10) .9963(8) .037(5) Uiso ? ?
O42 .393(2) .2500 1.0060(10) .050(8) Uiso ? ?
O43 .2460(10) .1800(10) 1.0514(8) .040(5) Uiso ? ?
O44 .220(2) .2500 .8240(10) .022(5) Uiso ? ?
O45 .0580(10) .1749(9) .8669(7) .026(4) Uiso ? ?
O46 .209(2) .2500 .9510(10) .034(7) Uiso ? ?
O47 .656(2) .131(2) .8360(10) .120(10) Uiso ? ?
O48 .668(3) -.083(2) .850(2) .150(10) Uiso ? ?
O49 .725(2) .012(2) .7540(10) .120(10) Uiso ? ?
O50 .528(2) .033(2) .9070(10) .090(9) Uiso ? ?
O51 .573(3) -.079(2) .728(2) .160(10) Uiso ? ?
O52 .576(3) .113(3) .723(2) .21(2) Uiso ? ?
O53 .423(3) -.058(2) .809(2) .130(10) Uiso ? ?
O54 .427(4) .023(3) .685(2) .24(2) Uiso ? ?
O55 .063(2) .121(2) 1.1840(10) .130(10) Uiso ? ?
O56 -.107(2) .180(2) 1.1070(10) .130(10) Uiso ? ?
O57 -.028(2) .171(2) 1.2760(10) .110(10) Uiso ? ?
O58 -.187(4) .2500 1.196(2) .15(2) Uiso ? ?
O59 .165(5) .2500 1.252(3) .19(2) Uiso ? ?
O60 .598(4) .2500 .907(2) .13(2) Uiso ? ?
O61 .420(3) .2500 .664(2) .12(2) Uiso ? ?
O62 .667(5) .2500 .758(3) .23(2) Uiso ? ?
O63 .2690(10) .1520(10) .5887(9) .052(6) Uiso ? ?
O64 -.533(2) .0420(10) .4030(10) .076(8) Uiso ? ?
O65 .112(2) .0570(10) 1.0820(10) .074(8) Uiso ? ?
O66 -.038(3) .041(3) 1.286(2) .20(2) Uiso ? ?
O67 .211(3) .2500 1.374(2) .090(10) Uiso ? ?
O68 .345(6) .2500 1.198(3) .25(2) Uiso ? ?

loop_
_atom_type_symbol
_atom_type_scat_dispersion_real
_atom_type_scat_dispersion_imag
_atom_type_scat_source
W -0.849 6.872 'International Tables'
Ti 0.278 0.446 'International Tables'
Eu -0.158 3.668 'International Tables'
O 0.011 0.006 'International Tables'
Ge 0.155 1.800 'International Tables'
H 0.000 0.000 'International Tables'
K 0.200 0.250 'International Tables'

loop_
_geom_angle_atom_site_label_1
_geom_angle_atom_site_label_2
_geom_angle_atom_site_label_3
_geom_angle_site_symmetry_1
_geom_angle_site_symmetry_3
_geom_angle
O1 W1 O11 . . 100.9(9)
O1 W1 O12 . . 98.5(8)
O1 W1 O13 . . 101.6(8)
O1 W1 O14 . . 101.9(8)
O1 W1 O25 . . 170.3(7)
O11 W1 O12 . . 85.8(9)
O11 W1 O13 . . 88.6(9)
O11 W1 O14 . . 157.2(9)
O11 W1 O25 . . 72.1(8)
O12 W1 O13 . . 159.8(7)
O12 W1 O14 . . 90.2(7)
O12 W1 O25 . . 74.5(7)
O13 W1 O14 . . 87.6(6)
O13 W1 O25 . . 85.3(7)
O14 W1 O25 . . 85.2(6)
O2 W2 O12 . . 98.7(8)
O2 W2 O15 . . 102.4(8)
O2 W2 O25 . . 169.0(10)
O12 W2 O12 . 4 86.0(10)
O12 W2 O15 . . 89.7(7)
O12 W2 O15 . 4 158.9(6)
O12 W2 O25 . . 73.7(6)
O15 W2 O15 . 4 87.2(9)
O15 W2 O25 . . 85.2(6)
K1 W3 K1 . 3_556 71.9(3)
K1 W3 O3 . . 87.9(6)
K1 W3 O13 . . 133.6(5)
K1 W3 O16 . . 139.4(7)
K1 W3 O17 . . 50.4(5)
K1 W3 O20 . . 48.5(5)
K1 W3 O26 . . 95.5(5)
K1 W3 O3 3_556 . 46.0(7)
K1 W3 O13 3_556 . 79.9(5)
K1 W3 O16 3_556 . 140.0(6)
K1 W3 O17 3_556 . 56.9(5)
K1 W3 O20 3_556 . 115.6(5)
K1 W3 O26 3_556 . 140.7(4)
O3 W3 O13 . . 98.2(7)
O3 W3 O16 . . 101.4(9)
O3 W3 O17 . . 100.6(8)
O3 W3 O20 . . 103.2(8)
O3 W3 O26 . . 173.2(8)
O13 W3 O16 . . 84.5(8)
O13 W3 O17 . . 83.4(6)
O13 W3 O20 . . 158.6(7)
O13 W3 O26 . . 83.6(7)
O16 W3 O17 . . 156.2(8)
O16 W3 O20 . . 91.0(8)
O16 W3 O26 . . 72.2(7)
O17 W3 O20 . . 92.8(7)
O17 W3 O26 . . 86.1(6)
O20 W3 O26 . . 75.1(7)
K1 W4 O4 . . 87.7(6)
K1 W4 O14 . . 132.5(5)
K1 W4 O17 . . 50.4(5)
K1 W4 O18 . . 138.8(5)
K1 W4 O21 . . 48.2(5)
K1 W4 O27 . . 94.8(4)
O4 W4 O14 . . 99.4(7)
O4 W4 O17 . . 101.2(7)
O4 W4 O18 . . 101.6(8)
O4 W4 O21 . . 102.2(7)
O4 W4 O27 . . 173.5(7)
O14 W4 O17 . . 82.2(6)
O14 W4 O18 . . 85.9(7)
O14 W4 O21 . . 158.4(7)
O14 W4 O27 . . 83.4(6)
O17 W4 O18 . . 155.7(7)
O17 W4 O21 . . 92.5(6)
O17 W4 O27 . . 85.0(6)
O18 W4 O21 . . 90.7(7)
O18 W4 O27 . . 72.6(6)
O21 W4 O27 . . 75.2(6)
O5 W5 O15 . . 97.6(7)
O5 W5 O18 . . 98.7(8)
O5 W5 O19 . . 102.0(9)
O5 W5 O22 . . 103.4(7)
O5 W5 O27 . . 172.9(7)
O15 W5 O18 . . 86.0(7)
O15 W5 O19 . . 82.7(8)
O15 W5 O22 . . 159.0(6)
O15 W5 O27 . . 84.7(5)
O18 W5 O19 . . 157.5(9)
O18 W5 O22 . . 90.4(7)
O18 W5 O27 . . 74.7(6)
O19 W5 O22 . . 93.3(8)
O19 W5 O27 . . 85.0(7)
O22 W5 O27 . . 74.4(6)
O6 W6 O32 . . 101.6(8)
O6 W6 O35 . . 100.0(10)
O6 W6 O36 . . 103.0(9)
O6 W6 O39 . . 99.3(8)
O6 W6 O44 . . 172.4(8)
O32 W6 O35 . . 91.9(9)
O32 W6 O36 . . 90.9(7)
O32 W6 O39 . . 159.2(8)
O32 W6 O44 . . 75.6(8)
O35 W6 O36 . . 155.5(9)
O35 W6 O39 . . 85.0(10)
O35 W6 O44 . . 72.9(8)
O36 W6 O39 . . 83.9(8)
O36 W6 O44 . . 84.2(7)
O39 W6 O44 . . 83.8(8)
O7 W7 O33 . . 104.4(9)
O7 W7 O36 . . 101.0(9)
O7 W7 O37 . . 101.9(9)
O7 W7 O40 . . 97.9(8)
O7 W7 O45 . . 175.0(8)
O33 W7 O36 . . 91.4(7)
O33 W7 O37 . . 89.7(7)
O33 W7 O40 . . 157.7(8)
O33 W7 O45 . . 73.9(7)
O36 W7 O37 . . 156.0(8)
O36 W7 O40 . . 82.6(7)
O36 W7 O45 . . 83.8(7)
O37 W7 O40 . . 87.4(7)
O37 W7 O45 . . 73.5(7)
O40 W7 O45 . . 84.0(7)
O8 W8 O34 . . 101.1(8)
O8 W8 O37 . . 97.1(9)
O8 W8 O38 . . 104.0(10)
O8 W8 O41 . . 101.1(8)
O8 W8 O45 . . 171.3(8)
O34 W8 O37 . . 89.9(8)
O34 W8 O38 . . 93.4(9)
O34 W8 O41 . . 157.8(7)
O34 W8 O45 . . 75.1(6)
O37 W8 O38 . . 158.0(10)
O37 W8 O41 . . 85.5(8)
O37 W8 O45 . . 75.4(7)
O38 W8 O41 . . 83.2(9)
O38 W8 O45 . . 84.2(9)
O41 W8 O45 . . 82.7(6)
O9 W9 O39 . . 102.6(9)
O9 W9 O40 . . 103.1(9)
O9 W9 O42 . . 100.0(10)
O9 W9 O43 . . 99.2(9)
O9 W9 O46 . . 168.4(9)
O39 W9 O40 . . 87.5(8)
O39 W9 O42 . . 88.0(10)
O39 W9 O43 . . 158.2(8)
O39 W9 O46 . . 86.3(9)
O40 W9 O42 . . 156.7(9)
O40 W9 O43 . . 89.2(8)
O40 W9 O46 . . 84.5(7)
O42 W9 O43 . . 86.0(10)
O42 W9 O46 . . 72.3(8)
O43 W9 O46 . . 71.9(8)
O10 W10 O41 . . 101.7(9)
O10 W10 O43 . . 99.8(9)
O10 W10 O46 . . 171.0(10)
O41 W10 O41 . 4 89.0(10)
O41 W10 O43 . . 88.6(8)
O41 W10 O43 . 4 158.4(8)
O41 W10 O46 . . 84.5(7)
O43 W10 O43 . 4 86.0(10)
O43 W10 O46 . . 74.0(7)
O6 Eu1 O47 . . 77.2(9)
O6 Eu1 O48 . . 148.0(10)
O6 Eu1 O49 . . 137.6(9)
O6 Eu1 O50 . . 68.8(8)
O6 Eu1 O51 . . 126.0(10)
O6 Eu1 O52 . . 71.0(10)
O6 Eu1 O53 . . 76.0(9)
O6 Eu1 O54 . . 67.0(10)
O47 Eu1 O48 . . 110.0(10)
O47 Eu1 O49 . . 78.0(10)
O47 Eu1 O50 . . 78.0(10)
O47 Eu1 O51 . . 141.0(10)
O47 Eu1 O52 . . 62.0(10)
O47 Eu1 O53 . . 145.0(10)
O47 Eu1 O54 . . 117.0(10)
O48 Eu1 O49 . . 73.0(10)
O48 Eu1 O50 . . 82.0(10)
O48 Eu1 O51 . . 68.0(10)
O48 Eu1 O52 . . 141.0(10)
O48 Eu1 O53 . . 83.0(10)
O48 Eu1 O54 . . 128.0(10)
O49 Eu1 O50 . . 136.5(9)
O49 Eu1 O51 . . 64.0(10)
O49 Eu1 O52 . . 67.0(10)
O49 Eu1 O53 . . 137.0(10)
O49 Eu1 O54 . . 96.0(10)
O50 Eu1 O51 . . 136.0(10)
O50 Eu1 O52 . . 128.0(10)
O50 Eu1 O53 . . 72.0(10)
O50 Eu1 O54 . . 128.0(10)
O51 Eu1 O52 . . 94.0(10)
O51 Eu1 O53 . . 73.0(10)
O51 Eu1 O54 . . 62.0(10)
O52 Eu1 O53 . . 127.0(10)
O52 Eu1 O54 . . 58.0(10)
O53 Eu1 O54 . . 71.0(10)
O10 Eu2 O55 . . 72.8(8)
O10 Eu2 O56 . . 77.5(9)
O10 Eu2 O57 . . 135.1(8)
O10 Eu2 O58 . . 139.0(10)
O10 Eu2 O59 . . 78(2)
O55 Eu2 O55 . 4 136.0(10)
O55 Eu2 O56 . . 67.0(10)
O55 Eu2 O56 . 4 128.0(10)
O55 Eu2 O57 . . 64.0(10)
O55 Eu2 O57 . 4 133.0(10)
O55 Eu2 O58 . . 111.7(7)
O55 Eu2 O59 . . 73.7(8)
O55 Eu2 O56 4 . 128.0(10)
O55 Eu2 O56 4 4 67.0(10)
O55 Eu2 O57 4 4 64.0(10)
O55 Eu2 O59 4 . 73.7(8)
O56 Eu2 O56 . 4 65(2)
O56 Eu2 O57 . . 97.0(10)
O56 Eu2 O57 . 4 141.0(10)
O56 Eu2 O58 . . 68.0(10)
O56 Eu2 O59 . . 139.0(10)
O56 Eu2 O57 4 4 97.0(10)
O56 Eu2 O59 4 . 139.0(10)
O57 Eu2 O57 . 4 74.0(10)
O57 Eu2 O58 . . 73.0(10)
O57 Eu2 O59 . . 78.0(10)
O58 Eu2 O59 . . 143(2)
O25 Ge1 O26 . . 109.0(10)
O25 Ge1 O27 . . 109.6(6)
O26 Ge1 O27 . . 109.1(6)
O27 Ge1 O27 . 4 110.0(9)
O44 Ge2 O45 . . 110.8(7)
O44 Ge2 O46 . . 108.0(10)
O45 Ge2 O45 . 4 109.0(10)
O45 Ge2 O46 . . 109.5(7)
K1 Ti1 K1 . 4 163.6(4)
K1 Ti1 O20 . . 49.9(5)
K1 Ti1 O20 . 4 134.1(5)
K1 Ti1 O23 . . 46.4(5)
K1 Ti1 O23 . 4 136.4(6)
K1 Ti1 O26 . . 98.2(2)
K1 Ti1 O28 . . 81.9(2)
K1 Ti1 O20 4 4 49.9(5)
K1 Ti1 O23 4 4 46.4(5)
O20 Ti1 O20 . 4 85.2(9)
O20 Ti1 O23 . . 89.2(7)
O20 Ti1 O23 . 4 162.4(7)
O20 Ti1 O26 . . 74.6(6)
O20 Ti1 O28 . . 94.6(7)
O23 Ti1 O23 . 4 91.0(10)
O23 Ti1 O26 . . 87.8(6)
O23 Ti1 O28 . . 102.4(7)
O26 Ti1 O28 . . 165.0(10)
K1 Ti2 O21 . . 50.2(5)
K1 Ti2 O22 . . 134.3(5)
K1 Ti2 O23 . . 47.2(5)
K1 Ti2 O24 . . 136.3(7)
K1 Ti2 O27 . . 97.8(4)
K1 Ti2 O29 . . 82.6(5)
O21 Ti2 O22 . . 84.8(6)
O21 Ti2 O23 . . 89.7(7)
O21 Ti2 O24 . . 161.2(8)
O21 Ti2 O27 . . 74.7(6)
O21 Ti2 O29 . . 98.3(7)
O22 Ti2 O23 . . 159.5(6)
O22 Ti2 O24 . . 88.7(8)
O22 Ti2 O27 . . 73.6(5)
O22 Ti2 O29 . . 98.9(6)
O23 Ti2 O24 . . 90.3(8)
O23 Ti2 O27 . . 85.9(6)
O23 Ti2 O29 . . 101.4(7)
O24 Ti2 O27 . . 86.5(7)
O24 Ti2 O29 . . 100.1(8)
O27 Ti2 O29 . . 170.0(7)
O28 Ti3 O30 . . 103.0(7)
O28 Ti3 O32 . . 96.1(7)
O28 Ti3 O44 . . 165.0(10)
O30 Ti3 O30 . 4 88.0(10)
O30 Ti3 O32 . . 89.5(7)
O30 Ti3 O32 . 4 160.9(7)
O30 Ti3 O44 . . 87.3(7)
O32 Ti3 O32 . 4 86.0(10)
O32 Ti3 O44 . . 73.6(6)
O29 Ti4 O30 . . 102.9(7)
O29 Ti4 O31 . . 101.7(9)
O29 Ti4 O33 . . 99.8(7)
O29 Ti4 O34 . . 97.9(7)
O29 Ti4 O45 . . 169.1(7)
O30 Ti4 O31 . . 90.0(10)
O30 Ti4 O33 . . 90.7(8)
O30 Ti4 O34 . . 159.3(7)
O30 Ti4 O45 . . 86.3(7)
O31 Ti4 O33 . . 157.8(9)
O31 Ti4 O34 . . 87.0(10)
O31 Ti4 O45 . . 84.1(9)
O33 Ti4 O34 . . 84.7(7)
O33 Ti4 O45 . . 73.8(7)
O34 Ti4 O45 . . 73.0(6)
W3 K1 W3 . 3_556 108.1(3)
W3 K1 W4 . . 57.3(2)
W3 K1 Ti1 . . 49.3(2)
W3 K1 Ti2 . . 78.2(2)
W3 K1 K1 . 3_556 53.9(3)
W3 K1 O3 . 3_556 112.7(5)
W3 K1 O4 . 3_556 67.8(4)
W3 K1 O17 . . 28.4(3)
W3 K1 O17 . 3_556 90.0(4)
W3 K1 O20 . . 26.7(3)
W3 K1 O21 . . 78.6(4)
W3 K1 O23 . . 62.6(4)
W3 K1 O66 . 3_557 164.4(9)
W3 K1 W4 3_556 . 82.6(3)
W3 K1 Ti1 3_556 . 156.1(4)
W3 K1 Ti2 3_556 . 119.6(4)
W3 K1 K1 3_556 3_556 54.2(3)
W3 K1 O3 3_556 3_556 23.8(4)
W3 K1 O4 3_556 3_556 81.1(4)
W3 K1 O17 3_556 . 93.3(5)
W3 K1 O17 3_556 3_556 29.0(3)
W3 K1 O20 3_556 . 131.3(5)
W3 K1 O21 3_556 . 89.9(5)
W3 K1 O23 3_556 . 143.9(5)
W3 K1 O66 3_556 3_557 73.1(9)
W4 K1 Ti1 . . 77.7(2)
W4 K1 Ti2 . . 49.7(2)
W4 K1 K1 . 3_556 55.2(3)
W4 K1 O3 . 3_556 69.1(4)
W4 K1 O4 . 3_556 113.1(5)
W4 K1 O17 . . 29.2(3)
W4 K1 O17 . 3_556 91.1(4)
W4 K1 O20 . . 78.4(4)
W4 K1 O21 . . 26.9(3)
W4 K1 O23 . . 62.8(4)
W4 K1 O66 . 3_557 108.3(9)
Ti1 K1 Ti2 . . 54.7(2)
Ti1 K1 K1 . 3_556 102.8(4)
Ti1 K1 O3 . 3_556 146.1(5)
Ti1 K1 O4 . 3_556 94.3(5)
Ti1 K1 O17 . . 62.9(4)
Ti1 K1 O17 . 3_556 137.4(5)
Ti1 K1 O20 . . 30.7(3)
Ti1 K1 O21 . . 78.6(4)
Ti1 K1 O23 . . 27.1(3)
Ti1 K1 O66 . 3_557 126.0(10)
Ti2 K1 K1 . 3_556 104.2(4)
Ti2 K1 O3 . 3_556 96.9(5)
Ti2 K1 O4 . 3_556 144.7(5)
Ti2 K1 O17 . . 63.9(4)
Ti2 K1 O17 . 3_556 139.2(5)
Ti2 K1 O20 . . 78.9(4)
Ti2 K1 O21 . . 30.8(3)
Ti2 K1 O23 . . 27.7(3)
Ti2 K1 O66 . 3_557 87.7(9)
K1 K1 O3 3_556 3_556 63.3(5)
K1 K1 O4 3_556 3_556 62.9(4)
K1 K1 O17 3_556 . 45.5(4)
K1 K1 O17 3_556 3_556 42.0(3)
K1 K1 O20 3_556 . 78.4(4)
K1 K1 O21 3_556 . 80.2(5)
K1 K1 O23 3_556 . 107.1(5)
K1 K1 O66 3_556 3_557 125.0(10)
O3 K1 O4 3_556 3_556 104.4(6)
O3 K1 O17 3_556 . 89.2(6)
O3 K1 O17 3_556 3_556 51.9(5)
O3 K1 O20 3_556 . 139.4(6)
O3 K1 O21 3_556 . 68.9(5)
O3 K1 O23 3_556 . 123.4(6)
O3 K1 O66 3_556 3_557 62.0(10)
O4 K1 O17 3_556 . 88.3(5)
O4 K1 O17 3_556 3_556 52.5(5)
O4 K1 O20 3_556 . 66.5(5)
O4 K1 O21 3_556 . 140.0(6)
O4 K1 O23 3_556 . 120.5(6)
O4 K1 O66 3_556 3_557 127.0(10)
O17 K1 O17 . 3_556 87.5(5)
O17 K1 O20 . . 52.3(4)
O17 K1 O21 . . 53.3(5)
O17 K1 O23 . . 61.6(5)
O17 K1 O66 . 3_557 137.0(10)
O17 K1 O20 3_556 . 107.0(5)
O17 K1 O21 3_556 . 108.8(6)
O17 K1 O23 3_556 . 149.1(6)
O17 K1 O66 3_556 3_557 97.0(10)
O20 K1 O21 . . 92.6(5)
O20 K1 O23 . . 54.3(5)
O20 K1 O66 . 3_557 156.0(10)
O21 K1 O23 . . 54.6(5)
O21 K1 O66 . 3_557 85.9(9)
O23 K1 O66 . 3_557 107.0(10)

loop_
_geom_bond_atom_site_label_1
_geom_bond_atom_site_label_2
_geom_bond_site_symmetry_1
_geom_bond_site_symmetry_2
_geom_bond_distance
_geom_bond_publ_flag
W1 O1 . . 1.74(2) ?
W1 O11 . . 1.930(10) ?
W1 O12 . . 1.93(2) ?
W1 O13 . . 1.880(10) ?
W1 O14 . . 1.85(2) ?
W1 O25 . . 2.310(10) ?
W2 O2 . . 1.70(2) ?
W2 O12 . . 2.00(2) ?
W2 O15 . . 1.87(2) ?
W2 O25 . . 2.29(2) ?
W3 O3 . . 1.68(2) ?
W3 O13 . . 1.980(10) ?
W3 O16 . . 1.930(10) ?
W3 O17 . . 1.90(2) ?
W3 O20 . . 1.820(10) ?
W3 O26 . . 2.31(2) ?
W4 O4 . . 1.72(2) ?
W4 O14 . . 2.00(2) ?
W4 O17 . . 1.95(2) ?
W4 O18 . . 1.98(2) ?
W4 O21 . . 1.840(10) ?
W4 O27 . . 2.320(10) ?
W5 O5 . . 1.73(2) ?
W5 O15 . . 1.990(10) ?
W5 O18 . . 1.88(2) ?
W5 O19 . . 1.912(5) ?
W5 O22 . . 1.830(10) ?
W5 O27 . . 2.310(10) ?
W6 O6 . . 1.70(2) ?
W6 O32 . . 1.84(2) ?
W6 O35 . . 1.930(10) ?
W6 O36 . . 1.90(2) ?
W6 O39 . . 1.96(2) ?
W6 O44 . . 2.27(2) ?
W7 O7 . . 1.73(2) ?
W7 O33 . . 1.84(2) ?
W7 O36 . . 1.93(2) ?
W7 O37 . . 1.99(2) ?
W7 O40 . . 1.97(2) ?
W7 O45 . . 2.31(2) ?
W8 O8 . . 1.74(2) ?
W8 O34 . . 1.83(2) ?
W8 O37 . . 1.91(2) ?
W8 O38 . . 1.910(10) ?
W8 O41 . . 2.00(2) ?
W8 O45 . . 2.29(2) ?
W9 O9 . . 1.70(2) ?
W9 O39 . . 1.91(2) ?
W9 O40 . . 1.87(2) ?
W9 O42 . . 1.930(10) ?
W9 O43 . . 1.97(2) ?
W9 O46 . . 2.30(2) ?
W10 O10 . . 1.71(3) ?
W10 O41 . . 1.87(2) ?
W10 O43 . . 1.92(2) ?
W10 O46 . . 2.25(3) ?
Eu1 O6 . . 2.43(2) yes
Eu1 O47 . . 2.44(3) yes
Eu1 O48 . . 2.44(4) yes
Eu1 O49 . . 2.46(3) yes
Eu1 O50 . . 2.48(3) yes
Eu1 O51 . . 2.43(4) yes
Eu1 O52 . . 2.45(5) yes
Eu1 O53 . . 2.42(3) yes
Eu1 O54 . . 2.88(5) yes
Eu2 O10 . . 2.44(3) yes
Eu2 O55 . . 2.59(3) yes
Eu2 O56 . . 2.42(3) yes
Eu2 O57 . . 2.45(3) yes
Eu2 O58 . . 2.40(5) yes
Eu2 O59 . . 2.44(6) yes
Ge1 O25 . . 1.73(2) ?
Ge1 O26 . . 1.73(2) ?
Ge1 O27 . . 1.710(10) ?
Ge2 O44 . . 1.73(2) ?
Ge2 O45 . . 1.72(2) ?
Ge2 O46 . . 1.75(2) ?
Ti1 O20 . . 2.03(2) ?
Ti1 O23 . . 1.86(2) ?
Ti1 O26 . . 2.17(2) ?
Ti1 O28 . . 1.82(2) ?
Ti2 O21 . . 2.02(2) ?
Ti2 O22 . . 2.01(2) ?
Ti2 O23 . . 1.88(2) ?
Ti2 O24 . . 1.901(8) ?
Ti2 O27 . . 2.210(10) ?
Ti2 O29 . . 1.84(2) ?
Ti3 O28 . . 1.82(2) ?
Ti3 O30 . . 1.86(2) ?
Ti3 O32 . . 2.00(2) ?
Ti3 O44 . . 2.24(2) ?
Ti4 O29 . . 1.840(10) ?
Ti4 O30 . . 1.85(2) ?
Ti4 O31 . . 1.900(10) ?
Ti4 O33 . . 1.98(2) ?
Ti4 O34 . . 2.04(2) ?
Ti4 O45 . . 2.21(2) ?
K1 O3 . 3_556 3.00(2) yes
K1 O4 . 3_556 3.14(2) yes
K1 O17 . . 3.08(2) yes
K1 O17 . 3_556 3.29(2) yes
K1 O20 . . 3.04(2) yes
K1 O21 . . 3.03(2) yes
K1 O23 . . 2.96(2) yes
K1 O66 . 3_557 2.96(5) yes
